data_1574407
loop_
_publ_author_name
'Tan, Hao-Chong'
'Shing, Ka-Pan'
'Wang, Hua-Hua'
'Liu, Yungen'
'Che, Chi-Ming'

_publ_section_title
;
 Chiral iron porphyrin (+)-D4-(por)FeCl catalyzes highly enantioselective
 cyclopropanation of alkenes using in situ generated diazoacetonitrile
 with up to 35&#x2009;000 product turnover
;
_journal_issue 17
_journal_name_full 'Chemical Science'
_journal_page_first 7191
_journal_page_last 7202
_journal_paper_doi 10.1039/D5SC00461F
_journal_volume 16
_journal_year 2025
_chemical_absolute_configuration ad
_chemical_formula_moiety 'C10 H8 Br N'
_chemical_formula_sum 'C10 H8 Br N'
_chemical_formula_weight 222.08
_chemical_name_systematic (1R,2R)-2-bromo-2-phenylcyclopropane-1-carbonitrile
_space_group_crystal_system orthorhombic
_space_group_IT_number 19
_space_group_name_Hall 'P 2ac 2ab'
_space_group_name_H-M_alt 'P 21 21 21'
_atom_sites_solution_hydrogens geom
_atom_sites_solution_primary iterative
_audit_creation_date 2024-04-20
_audit_creation_method
;
Olex2 1.5
(compiled 2024.02.16 svn.r378c4104 for OlexSys, GUI svn.r6928)
;
_audit_update_record
;
2024-04-20 deposited with the CCDC.	2025-03-17 downloaded from the CCDC.
;
_cell_angle_alpha 90
_cell_angle_beta 90
_cell_angle_gamma 90
_cell_formula_units_Z 4
_cell_length_a 7.0173(4)
_cell_length_b 9.8390(6)
_cell_length_c 12.9563(8)
_cell_measurement_reflns_used 8683
_cell_measurement_temperature 100(2)
_cell_measurement_theta_max 70.73
_cell_measurement_theta_min 5.94
_cell_volume 894.54(9)
_computing_cell_refinement 'SAINT V8.40B (?, 2016)'
_computing_data_reduction 'SAINT V8.40B (?, 2016)'
_computing_molecular_graphics 'Olex2 1.5 (Dolomanov et al., 2009)'
_computing_publication_material 'Olex2 1.5 (Dolomanov et al., 2009)'
_computing_structure_refinement 'SHELXL 2018/3 (Sheldrick, 2015)'
_computing_structure_solution 'olex2.solve 1.5 (Bourhis et al., 2015)'
_diffrn_ambient_temperature 100.00
_diffrn_measured_fraction_theta_full 1.000
_diffrn_measured_fraction_theta_max 0.999
_diffrn_measurement_device_type 'Bruker APEX-II CCD'
_diffrn_measurement_method '\f and \w scans'
_diffrn_radiation_type GaK\a
_diffrn_radiation_wavelength 1.34138
_diffrn_reflns_av_R_equivalents 0.0781
_diffrn_reflns_av_unetI/netI 0.0490
_diffrn_reflns_Laue_measured_fraction_full 1.000
_diffrn_reflns_Laue_measured_fraction_max 0.999
_diffrn_reflns_limit_h_max 9
_diffrn_reflns_limit_h_min -9
_diffrn_reflns_limit_k_max 13
_diffrn_reflns_limit_k_min -13
_diffrn_reflns_limit_l_max 18
_diffrn_reflns_limit_l_min -18
_diffrn_reflns_number 20294
_diffrn_reflns_point_group_measured_fraction_full 1.000
_diffrn_reflns_point_group_measured_fraction_max 0.997
_diffrn_reflns_theta_full 53.594
_diffrn_reflns_theta_max 71.122
_diffrn_reflns_theta_min 4.910
_diffrn_source_current 3.57
_diffrn_source_power 0.24947159999999996
_diffrn_source_voltage 69.88
_diffrn_standards_number 0
_exptl_absorpt_coefficient_mu 3.812
_exptl_absorpt_correction_T_max 0.7534
_exptl_absorpt_correction_T_min 0.6502
_exptl_absorpt_correction_type none
_exptl_absorpt_process_details
;
SADABS-2016/2 (Bruker,2016/2) was used for absorption correction.
wR2(int) was 0.1528 before and 0.0758 after correction.
The Ratio of minimum to maximum transmission is 0.8630.
The \l/2 correction factor is Not present.
;
_exptl_crystal_colour yellow
_exptl_crystal_colour_primary yellow
_exptl_crystal_density_diffrn 1.649
_exptl_crystal_description bulk
_exptl_crystal_F_000 440
_exptl_crystal_size_max 0.2
_exptl_crystal_size_mid 0.1
_exptl_crystal_size_min 0.1
_refine_diff_density_max 0.558
_refine_diff_density_min -0.560
_refine_diff_density_rms 0.112
_refine_ls_abs_structure_details
;
 Flack x determined using 872 quotients [(I+)-(I-)]/[(I+)+(I-)]
 (Parsons, Flack and Wagner, Acta Cryst. B69 (2013) 249-259).
;
_refine_ls_abs_structure_Flack 0.00(2)
_refine_ls_extinction_coef 0.0015(3)
_refine_ls_extinction_expression Fc^*^=kFc[1+0.001xFc^2^\l^3^/sin(2\q)]^-1/4^
_refine_ls_extinction_method 'SHELXL-2018/3 (Sheldrick 2018)'
_refine_ls_goodness_of_fit_ref 1.120
_refine_ls_hydrogen_treatment constr
_refine_ls_matrix_type full
_refine_ls_number_parameters 110
_refine_ls_number_reflns 2614
_refine_ls_number_restraints 0
_refine_ls_restrained_S_all 1.120
_refine_ls_R_factor_all 0.0427
_refine_ls_R_factor_gt 0.0332
_refine_ls_shift/su_max 0.001
_refine_ls_shift/su_mean 0.000
_refine_ls_structure_factor_coef Fsqd
_refine_ls_weighting_details 'w=1/[\s^2^(Fo^2^)+(0.0154P)^2^+0.2469P] where P=(Fo^2^+2Fc^2^)/3'
_refine_ls_weighting_scheme calc
_refine_ls_wR_factor_gt 0.0560
_refine_ls_wR_factor_ref 0.0586
_reflns_Friedel_coverage 0.720
_reflns_Friedel_fraction_full 1.000
_reflns_Friedel_fraction_max 0.995
_reflns_number_gt 2285
_reflns_number_total 2614
_reflns_threshold_expression 'I > 2\s(I)'
_cod_data_source_file d5sc00461f2.cif
_cod_data_source_block 20230327alphabr_0m_a
_cod_depositor_comments 'Adding full bibliography for 1574403--1574407.cif.'
_cod_database_code 1574407
_shelx_shelxl_version_number 2018/3
_shelx_space_group_comment
;
The symmetry employed for this shelxl refinement is uniquely defined
by the following loop, which should always be used as a source of
symmetry information in preference to the above space-group names.
They are only intended as comments.
;
_shelx_estimated_absorpt_t_max 0.702
_shelx_estimated_absorpt_t_min 0.516
_olex2_refinement_description
;
1. Fixed Uiso
 At 1.2 times of:
  All C(H) groups, All C(H,H) groups
2.a Ternary CH refined with riding coordinates:
 C2(H2)
2.b Secondary CH2 refined with riding coordinates:
 C8(H8a,H8b)
2.c Aromatic/amide H refined with riding coordinates:
 C5(H5), C6(H6), C7(H7), C9(H9), C10(H10)
;
_olex2_submission_special_instructions 'No special instructions were received'

loop_
_space_group_symop_operation_xyz
'x, y, z'
'x+1/2, -y+1/2, -z'
'-x, y+1/2, -z+1/2'
'-x+1/2, -y, z+1/2'

loop_
_atom_site_label
_atom_site_type_symbol
_atom_site_fract_x
_atom_site_fract_y
_atom_site_fract_z
_atom_site_U_iso_or_equiv
_atom_site_adp_type
_atom_site_occupancy
_atom_site_site_symmetry_order
_atom_site_calc_flag
_atom_site_refinement_flags_posn
_atom_site_refinement_flags_adp
_atom_site_refinement_flags_occupancy
_atom_site_disorder_assembly
_atom_site_disorder_group
Br1 Br 0.71213(5) 0.53078(4) 0.67377(3) 0.01801(11) Uani 1 1 d . . . . .
N1 N 0.6446(5) 0.2936(4) 0.4474(3) 0.0271(8) Uani 1 1 d . . . . .
C1 C 0.6175(5) 0.2742(4) 0.5336(3) 0.0175(8) Uani 1 1 d . . . . .
C2 C 0.5764(5) 0.2495(4) 0.6411(3) 0.0176(8) Uani 1 1 d . . . . .
H2 H 0.466400 0.187312 0.654520 0.021 Uiso 1 1 calc R . . . .
C3 C 0.6075(5) 0.3587(4) 0.7217(3) 0.0138(7) Uani 1 1 d . . . . .
C4 C 0.4645(5) 0.3784(3) 0.8050(3) 0.0136(7) Uani 1 1 d . . . . .
C5 C 0.5215(5) 0.3881(4) 0.9075(3) 0.0195(8) Uani 1 1 d . . . . .
H5 H 0.652924 0.381459 0.924320 0.023 Uiso 1 1 calc R . . . .
C6 C 0.3893(6) 0.4074(4) 0.9850(3) 0.0225(9) Uani 1 1 d . . . . .
H6 H 0.429596 0.413342 1.054872 0.027 Uiso 1 1 calc R . . . .
C7 C 0.1971(7) 0.4182(4) 0.9606(3) 0.0208(8) Uani 1 1 d . . . . .
H7 H 0.105681 0.431770 1.013742 0.025 Uiso 1 1 calc R . . . .
C8 C 0.7394(6) 0.2398(4) 0.7189(3) 0.0205(9) Uani 1 1 d . . . . .
H8A H 0.728441 0.171548 0.774702 0.025 Uiso 1 1 calc R . . . .
H8B H 0.870609 0.255134 0.693267 0.025 Uiso 1 1 calc R . . . .
C9 C 0.2712(6) 0.3884(3) 0.7814(3) 0.0163(7) Uani 1 1 d . . . . .
H9 H 0.230042 0.380940 0.711798 0.020 Uiso 1 1 calc R . . . .
C10 C 0.1392(6) 0.4092(4) 0.8589(3) 0.0214(8) Uani 1 1 d . . . . .
H10 H 0.007879 0.417359 0.842198 0.026 Uiso 1 1 calc R . . . .

loop_
_atom_site_aniso_label
_atom_site_aniso_U_11
_atom_site_aniso_U_22
_atom_site_aniso_U_33
_atom_site_aniso_U_23
_atom_site_aniso_U_13
_atom_site_aniso_U_12
Br1 0.01745(17) 0.01781(16) 0.01878(18) 0.00087(17) 0.00242(18) -0.00234(16)
N1 0.0212(18) 0.038(2) 0.0224(19) -0.0029(16) 0.0005(16) 0.0023(16)
C1 0.0113(18) 0.0218(19) 0.019(2) -0.0039(16) -0.0018(16) 0.0013(15)
C2 0.0185(19) 0.0169(18) 0.0173(19) -0.0019(15) 0.0002(15) -0.0010(15)
C3 0.0121(17) 0.0141(17) 0.0152(18) 0.0016(14) 0.0019(15) -0.0022(14)
C4 0.0140(17) 0.0115(15) 0.015(2) 0.0016(13) 0.0009(14) 0.0004(13)
C5 0.0131(18) 0.026(2) 0.020(2) 0.0016(17) -0.0002(16) -0.0016(16)
C6 0.020(2) 0.033(2) 0.014(2) 0.0004(17) 0.0016(17) -0.0023(17)
C7 0.021(2) 0.0235(17) 0.0176(19) -0.0019(15) 0.0058(18) -0.0005(17)
C8 0.022(3) 0.0216(18) 0.0180(18) -0.0008(15) 0.0001(16) 0.0027(16)
C9 0.0155(18) 0.0173(16) 0.0162(17) -0.0022(14) -0.0025(16) 0.0003(15)
C10 0.0149(18) 0.025(2) 0.024(2) -0.0002(17) 0.0008(17) -0.0011(16)

loop_
_atom_type_symbol
_atom_type_description
_atom_type_scat_dispersion_real
_atom_type_scat_dispersion_imag
_atom_type_scat_source
C C 0.0137 0.0067 'International Tables Vol C Tables 4.2.6.8 and 6.1.1.4'
H H 0.0000 0.0000 'International Tables Vol C Tables 4.2.6.8 and 6.1.1.4'
Br Br -0.9338 1.0006 'International Tables Vol C Tables 4.2.6.8 and 6.1.1.4'
N N 0.0241 0.0134 'International Tables Vol C Tables 4.2.6.8 and 6.1.1.4'

loop_
_geom_angle_atom_site_label_1
_geom_angle_atom_site_label_2
_geom_angle_atom_site_label_3
_geom_angle
_geom_angle_site_symmetry_1
_geom_angle_site_symmetry_3
_geom_angle_publ_flag
N1 C1 C2 178.0(4) . . ?
C1 C2 H2 115.2 . . ?
C1 C2 C3 121.1(3) . . ?
C1 C2 C8 119.8(3) . . ?
C3 C2 H2 115.2 . . ?
C3 C2 C8 58.8(2) . . ?
C8 C2 H2 115.2 . . ?
C2 C3 Br1 116.9(3) . . ?
C4 C3 Br1 111.9(2) . . ?
C4 C3 C2 119.7(3) . . ?
C4 C3 C8 122.6(3) . . ?
C8 C3 Br1 116.1(3) . . ?
C8 C3 C2 61.1(2) . . ?
C5 C4 C3 120.5(3) . . ?
C5 C4 C9 119.0(3) . . ?
C9 C4 C3 120.5(3) . . ?
C4 C5 H5 119.6 . . ?
C6 C5 C4 120.7(4) . . ?
C6 C5 H5 119.6 . . ?
C5 C6 H6 120.1 . . ?
C5 C6 C7 119.8(4) . . ?
C7 C6 H6 120.1 . . ?
C6 C7 H7 120.1 . . ?
C10 C7 C6 119.8(4) . . ?
C10 C7 H7 120.1 . . ?
C2 C8 H8A 117.8 . . ?
C2 C8 H8B 117.8 . . ?
C3 C8 C2 60.2(2) . . ?
C3 C8 H8A 117.8 . . ?
C3 C8 H8B 117.8 . . ?
H8A C8 H8B 114.9 . . ?
C4 C9 H9 119.9 . . ?
C10 C9 C4 120.2(3) . . ?
C10 C9 H9 119.9 . . ?
C7 C10 H10 119.8 . . ?
C9 C10 C7 120.4(4) . . ?
C9 C10 H10 119.8 . . ?

loop_
_geom_bond_atom_site_label_1
_geom_bond_atom_site_label_2
_geom_bond_distance
_geom_bond_site_symmetry_2
_geom_bond_publ_flag
Br1 C3 1.947(4) . ?
N1 C1 1.149(5) . ?
C1 C2 1.443(5) . ?
C2 H2 1.0000 . ?
C2 C3 1.514(5) . ?
C2 C8 1.528(5) . ?
C3 C4 1.486(5) . ?
C3 C8 1.492(5) . ?
C4 C5 1.390(5) . ?
C4 C9 1.394(5) . ?
C5 H5 0.9500 . ?
C5 C6 1.381(5) . ?
C6 H6 0.9500 . ?
C6 C7 1.389(5) . ?
C7 H7 0.9500 . ?
C7 C10 1.382(5) . ?
C8 H8A 0.9900 . ?
C8 H8B 0.9900 . ?
C9 H9 0.9500 . ?
C9 C10 1.381(5) . ?
C10 H10 0.9500 . ?

loop_
_geom_torsion_atom_site_label_1
_geom_torsion_atom_site_label_2
_geom_torsion_atom_site_label_3
_geom_torsion_atom_site_label_4
_geom_torsion
_geom_torsion_site_symmetry_1
_geom_torsion_site_symmetry_2
_geom_torsion_site_symmetry_3
_geom_torsion_site_symmetry_4
_geom_torsion_publ_flag
Br1 C3 C4 C5 -86.1(4) . . . . ?
Br1 C3 C4 C9 93.3(4) . . . . ?
Br1 C3 C8 C2 -107.7(3) . . . . ?
C1 C2 C3 Br1 -1.8(5) . . . . ?
C1 C2 C3 C4 138.6(4) . . . . ?
C1 C2 C3 C8 -108.3(4) . . . . ?
C1 C2 C8 C3 110.4(4) . . . . ?
C2 C3 C4 C5 131.7(4) . . . . ?
C2 C3 C4 C9 -48.9(5) . . . . ?
C3 C4 C5 C6 179.5(4) . . . . ?
C3 C4 C9 C10 -178.8(3) . . . . ?
C4 C3 C8 C2 108.6(4) . . . . ?
C4 C5 C6 C7 -0.5(6) . . . . ?
C4 C9 C10 C7 -1.0(6) . . . . ?
C5 C4 C9 C10 0.7(5) . . . . ?
C5 C6 C7 C10 0.2(6) . . . . ?
C6 C7 C10 C9 0.5(6) . . . . ?
C8 C2 C3 Br1 106.5(3) . . . . ?
C8 C2 C3 C4 -113.1(4) . . . . ?
C8 C3 C4 C5 58.9(5) . . . . ?
C8 C3 C4 C9 -121.6(4) . . . . ?
C9 C4 C5 C6 0.0(6) . . . . ?
